data_7003309
loop_
_publ_author_name
'Pilz, Maurice Frederic'
'Limberg, Christian'
'Demeshko, Serhiy'
'Meyer, Franc'
'Ziemer, Burkhard'

_publ_section_title
;
 Dinuclear iron complexes based on parallel \b-diiminato binding sites:
 syntheses, structures and reaction with O2
;
_journal_issue 14
_journal_name_full 'Dalton Transactions'
_journal_page_first 1917
_journal_page_last 1923
_journal_paper_doi 10.1039/b715376g
_journal_year 2008
_chemical_formula_moiety 'C129 H144 Cl4 Fe4 N8 O4, 2(C7 H8)'
_chemical_formula_sum 'C143 H160 Cl4 Fe4 N8 O4'
_chemical_formula_weight 2419.99
_chemical_name_common '((C6 H3 Me2)Xanthdim)Fe2Cl2O'
_chemical_name_systematic
;
[(C6 H3 Me2)Xanthdim]Fe2Cl2O
;
_space_group_IT_number 2
_symmetry_cell_setting triclinic
_symmetry_space_group_name_Hall '-P 1'
_symmetry_space_group_name_H-M 'P -1'
_atom_sites_solution_hydrogens geom
_atom_sites_solution_primary direct
_atom_sites_solution_secondary difmap
_audit_creation_method SHELXL-97
_cell_angle_alpha 89.961(3)
_cell_angle_beta 107.582(3)
_cell_angle_gamma 104.126(3)
_cell_formula_units_Z 1
_cell_length_a 12.7523(5)
_cell_length_b 14.5416(6)
_cell_length_c 18.6438(8)
_cell_measurement_reflns_used 5000
_cell_measurement_temperature 100(2)
_cell_measurement_theta_max 25
_cell_measurement_theta_min 5
_cell_volume 3186.1(2)
_computing_cell_refinement 'X-AREA (Stoe & Cie, 2002)'
_computing_data_collection 'X-AREA (Stoe & Cie, 2002)'
_computing_data_reduction 'X-RED (Stoe & Cie, 2002)'
_computing_molecular_graphics 'DIAMOND (Brandenburg & Berndt, 1999)'
_computing_publication_material 'SHELXL97 (Sheldrick, 1997)'
_computing_structure_refinement 'SHELXL97 (Sheldrick, 1997)'
_computing_structure_solution 'SIR2004 (Burla et al., 2005)'
_diffrn_ambient_temperature 100(2)
_diffrn_detector_area_resol_mean 6.67
_diffrn_measured_fraction_theta_full 0.981
_diffrn_measured_fraction_theta_max 0.981
_diffrn_measurement_device 'Stoe IPDS-2t diffractometer'
_diffrn_measurement_method '\w-rotation,\w-incr.=1\%,220 exposures'
_diffrn_radiation_collimation '0.5 mm diameter monocapillary'
_diffrn_radiation_monochromator 'planar graphite'
_diffrn_radiation_source 'long fine focus sealed X-ray tube'
_diffrn_radiation_type MoK\a
_diffrn_radiation_wavelength 0.71073
_diffrn_reflns_av_R_equivalents 0.0473
_diffrn_reflns_av_sigmaI/netI 0.0410
_diffrn_reflns_limit_h_max 16
_diffrn_reflns_limit_h_min -17
_diffrn_reflns_limit_k_max 19
_diffrn_reflns_limit_k_min -19
_diffrn_reflns_limit_l_max 25
_diffrn_reflns_limit_l_min -25
_diffrn_reflns_number 58833
_diffrn_reflns_theta_full 29.31
_diffrn_reflns_theta_max 29.31
_diffrn_reflns_theta_min 3.34
_diffrn_standards_decay_% 0
_diffrn_standards_interval_count 0
_diffrn_standards_interval_time 0
_diffrn_standards_number 0
_exptl_absorpt_coefficient_mu 0.587
_exptl_absorpt_correction_T_max 0.7781
_exptl_absorpt_correction_T_min 0.7196
_exptl_absorpt_correction_type numerical
_exptl_absorpt_process_details
;
The crystal faces were indexed by microscope on the diffractometer. After
that a numerical absorption correction basing on a Gaussian algorithsm
was applied, which is implemented in the X-RED program (Stoe, 2002).
;
_exptl_crystal_colour dark-red
_exptl_crystal_density_diffrn 1.261
_exptl_crystal_density_method none
_exptl_crystal_description block
_exptl_crystal_F_000 1278
_exptl_crystal_size_max 0.60
_exptl_crystal_size_mid 0.50
_exptl_crystal_size_min 0.45
_refine_diff_density_max 0.811
_refine_diff_density_min -0.722
_refine_diff_density_rms 0.060
_refine_ls_extinction_method none
_refine_ls_goodness_of_fit_ref 0.967
_refine_ls_hydrogen_treatment constr
_refine_ls_matrix_type full
_refine_ls_number_parameters 763
_refine_ls_number_reflns 17124
_refine_ls_number_restraints 92
_refine_ls_restrained_S_all 0.979
_refine_ls_R_factor_all 0.0574
_refine_ls_R_factor_gt 0.0380
_refine_ls_shift/su_max 0.004
_refine_ls_shift/su_mean 0.000
_refine_ls_structure_factor_coef Fsqd
_refine_ls_weighting_details 'calc w=1/[\s^2^(Fo^2^)+(0.0561P)^2^] where P=(Fo^2^+2Fc^2^)/3'
_refine_ls_weighting_scheme calc
_refine_ls_wR_factor_gt 0.0869
_refine_ls_wR_factor_ref 0.0918
_reflns_number_gt 13017
_reflns_number_total 17124
_reflns_threshold_expression I>2sigma(I)
_cod_data_source_file b715376g.txt
_cod_data_source_block 3
_cod_database_code 7003309

loop_
_symmetry_equiv_pos_as_xyz
'x, y, z'
'-x, -y, -z'

loop_
_atom_site_label
_atom_site_type_symbol
_atom_site_fract_x
_atom_site_fract_y
_atom_site_fract_z
_atom_site_U_iso_or_equiv
_atom_site_adp_type
_atom_site_occupancy
_atom_site_symmetry_multiplicity
_atom_site_calc_flag
_atom_site_refinement_flags
_atom_site_disorder_assembly
_atom_site_disorder_group
C1 C -0.33294(13) 0.24668(11) 0.27004(9) 0.0135(3) Uani 1 1 d . . .
C2 C -0.26219(13) 0.32299(12) 0.24762(9) 0.0149(3) Uani 1 1 d . . .
C3 C -0.29113(14) 0.40896(12) 0.24048(9) 0.0174(3) Uani 1 1 d . . .
H3 H -0.2439 0.4608 0.2247 0.021 Uiso 1 1 calc R . .
C4 C -0.38759(14) 0.42232(12) 0.25571(9) 0.0166(3) Uani 1 1 d . . .
C5 C -0.45498(14) 0.34463(11) 0.27792(9) 0.0157(3) Uani 1 1 d . . .
H5 H -0.5209 0.3519 0.2886 0.019 Uiso 1 1 calc R . .
C6 C -0.42961(13) 0.25565(11) 0.28534(9) 0.0135(3) Uani 1 1 d . . .
C7 C -0.50680(13) 0.17314(11) 0.31044(10) 0.0155(3) Uani 1 1 d . . .
C8 C -0.46685(13) 0.08322(11) 0.30768(8) 0.0129(3) Uani 1 1 d . . .
C9 C -0.52939(14) -0.00270(11) 0.32414(9) 0.0151(3) Uani 1 1 d . . .
H9 H -0.5959 -0.0029 0.3372 0.018 Uiso 1 1 calc R . .
C10 C -0.49882(14) -0.08770(12) 0.32228(10) 0.0177(3) Uani 1 1 d . . .
C11 C -0.40086(15) -0.08488(12) 0.30240(10) 0.0200(3) Uani 1 1 d . . .
H11 H -0.3786 -0.1423 0.3000 0.024 Uiso 1 1 calc R . .
C12 C -0.33488(14) -0.00160(12) 0.28608(10) 0.0174(3) Uani 1 1 d . . .
C13 C -0.36930(13) 0.08255(11) 0.28923(9) 0.0138(3) Uani 1 1 d . . .
C14 C -0.41613(15) 0.51867(12) 0.24540(11) 0.0211(3) Uani 1 1 d . . .
C15 C -0.31018(16) 0.59961(13) 0.28400(12) 0.0255(4) Uani 1 1 d . . .
H15A H -0.2508 0.5994 0.2607 0.031 Uiso 1 1 calc R . .
H15B H -0.2820 0.5903 0.3378 0.031 Uiso 1 1 calc R . .
H15C H -0.3302 0.6607 0.2780 0.031 Uiso 1 1 calc R . .
C16 C -0.4575(2) 0.53146(15) 0.16045(12) 0.0342(5) Uani 1 1 d . . .
H16A H -0.5279 0.4824 0.1363 0.041 Uiso 1 1 calc R . .
H16B H -0.3991 0.5256 0.1379 0.041 Uiso 1 1 calc R . .
H16C H -0.4719 0.5945 0.1530 0.041 Uiso 1 1 calc R . .
C17 C -0.50899(16) 0.52617(13) 0.27939(14) 0.0299(4) Uani 1 1 d . . .
H17A H -0.4856 0.5139 0.3329 0.036 Uiso 1 1 calc R . .
H17B H -0.5799 0.4792 0.2525 0.036 Uiso 1 1 calc R . .
H17C H -0.5211 0.5902 0.2746 0.036 Uiso 1 1 calc R . .
C18 C -0.5021(2) 0.19799(13) 0.39188(12) 0.0309(5) Uani 1 1 d . . .
H18A H -0.5265 0.2566 0.3939 0.037 Uiso 1 1 calc R . .
H18B H -0.4240 0.2073 0.4255 0.037 Uiso 1 1 calc R . .
H18C H -0.5528 0.1459 0.4080 0.037 Uiso 1 1 calc R . .
C19 C -0.62929(16) 0.15581(14) 0.25747(15) 0.0345(5) Uani 1 1 d . . .
H19A H -0.6314 0.1405 0.2058 0.041 Uiso 1 1 calc R . .
H19B H -0.6561 0.2132 0.2592 0.041 Uiso 1 1 calc R . .
H19C H -0.6786 0.1027 0.2736 0.041 Uiso 1 1 calc R . .
C20 C -0.57028(15) -0.18175(12) 0.33814(10) 0.0199(3) Uani 1 1 d . . .
C21 C -0.6571(2) -0.16647(15) 0.37549(15) 0.0369(5) Uani 1 1 d . . .
H21A H -0.7122 -0.1376 0.3406 0.044 Uiso 1 1 calc R . .
H21B H -0.6176 -0.1242 0.4217 0.044 Uiso 1 1 calc R . .
H21C H -0.6970 -0.2278 0.3881 0.044 Uiso 1 1 calc R . .
C22 C -0.63478(19) -0.24175(14) 0.26334(12) 0.0351(5) Uani 1 1 d . . .
H22A H -0.5806 -0.2501 0.2377 0.042 Uiso 1 1 calc R . .
H22B H -0.6887 -0.2094 0.2312 0.042 Uiso 1 1 calc R . .
H22C H -0.6763 -0.3041 0.2732 0.042 Uiso 1 1 calc R . .
C23 C -0.49433(18) -0.23638(14) 0.39061(12) 0.0285(4) Uani 1 1 d . . .
H23A H -0.4532 -0.1983 0.4387 0.034 Uiso 1 1 calc R . .
H23B H -0.4397 -0.2493 0.3672 0.034 Uiso 1 1 calc R . .
H23C H -0.5414 -0.2966 0.3997 0.034 Uiso 1 1 calc R . .
C24 C -0.15594(13) 0.31324(11) 0.23345(9) 0.0152(3) Uani 1 1 d . . .
C25 C -0.15660(13) 0.30285(11) 0.15870(9) 0.0141(3) Uani 1 1 d . . .
H25 H -0.2261 0.3001 0.1201 0.017 Uiso 1 1 calc R . .
C26 C -0.07702(13) 0.30116(11) 0.05907(9) 0.0133(3) Uani 1 1 d . . .
C27 C -0.03897(14) 0.23401(12) 0.02751(9) 0.0165(3) Uani 1 1 d . . .
H27 H -0.0081 0.1888 0.0581 0.020 Uiso 1 1 calc R . .
C28 C -0.04568(15) 0.23261(13) -0.04776(10) 0.0212(3) Uani 1 1 d . . .
H28 H -0.0200 0.1865 -0.0692 0.025 Uiso 1 1 calc R . .
C29 C -0.09026(15) 0.29919(14) -0.09172(10) 0.0228(4) Uani 1 1 d . . .
H29 H -0.0975 0.2969 -0.1440 0.027 Uiso 1 1 calc R . .
C30 C -0.12462(15) 0.36918(13) -0.06086(10) 0.0208(3) Uani 1 1 d . . .
C31 C -0.11659(13) 0.37237(11) 0.01621(9) 0.0160(3) Uani 1 1 d . . .
C32 C -0.16937(18) 0.44242(15) -0.10986(11) 0.0316(4) Uani 1 1 d . . .
H32A H -0.1724 0.4283 -0.1619 0.038 Uiso 1 1 calc R . .
H32B H -0.1188 0.5058 -0.0911 0.038 Uiso 1 1 calc R . .
H32C H -0.2459 0.4408 -0.1083 0.038 Uiso 1 1 calc R . .
C33 C -0.14385(16) 0.45378(12) 0.05045(11) 0.0226(4) Uani 1 1 d . . .
H33A H -0.1095 0.4588 0.1054 0.027 Uiso 1 1 calc R . .
H33B H -0.2266 0.4425 0.0379 0.027 Uiso 1 1 calc R . .
H33C H -0.1132 0.5131 0.0303 0.027 Uiso 1 1 calc R . .
C34 C -0.05897(10) 0.32769(9) 0.29633(6) 0.0166(3) Uani 1 1 d . . .
H34 H -0.0678 0.3404 0.3439 0.020 Uiso 1 1 calc R . .
C35 C 0.13416(10) 0.34744(9) 0.36656(6) 0.0222(4) Uani 1 1 d RD . .
C36 C 0.13819(10) 0.27427(9) 0.41452(6) 0.0287(9) Uani 0.512(3) 1 d PRDU A 1
H36 H 0.0807 0.2161 0.4003 0.034 Uiso 0.512(3) 1 d PR A 1
C36S C 0.1892(3) 0.2850(2) 0.39548(17) 0.0349(10) Uiso 0.488(3) 1 d PDU A 2
H36S H 0.1714 0.2254 0.3678 0.042 Uiso 0.488(3) 1 d PR A 2
C37 C 0.2260(3) 0.2849(2) 0.48387(17) 0.0334(10) Uani 0.512(3) 1 d PRDU A 1
H37 H 0.2320 0.2349 0.5164 0.040 Uiso 0.512(3) 1 d PR A 1
C37S C 0.27139(12) 0.30171(10) 0.46413(8) 0.0438(13) Uiso 0.488(3) 1 d PDU A 2
H37S H 0.3033 0.2509 0.4839 0.053 Uiso 0.488(3) 1 d PR A 2
C38 C 0.30674(12) 0.37805(10) 0.50189(8) 0.0443(6) Uani 1 1 d RD . .
H38 H 0.3619 0.3929 0.5505 0.053 Uiso 1 1 d R . .
C39 C 0.30424(12) 0.44556(10) 0.44901(8) 0.0261(8) Uani 0.512(3) 1 d PRDU A 1
C39S C 0.26145(12) 0.46587(10) 0.46860(8) 0.0301(9) Uiso 0.488(3) 1 d PRDU A 2
C40 C 0.21430(12) 0.42735(10) 0.38338(8) 0.0180(7) Uani 0.512(3) 1 d PRDU A 1
C40S C 0.17379(12) 0.44876(10) 0.39849(8) 0.0205(7) Uiso 0.488(3) 1 d PRDU A 2
C41 C 0.39521(12) 0.53322(10) 0.47267(8) 0.0355(10) Uani 0.512(3) 1 d PRD A 1
H41A H 0.3842 0.5779 0.4334 0.053 Uiso 0.512(3) 1 d PR A 1
H41B H 0.4689 0.5187 0.4807 0.053 Uiso 0.512(3) 1 d PR A 1
H41C H 0.3936 0.5618 0.5198 0.053 Uiso 0.512(3) 1 d PR A 1
C41S C 0.3035(5) 0.5657(4) 0.5092(3) 0.0453(12) Uiso 0.488(3) 1 d PD A 2
H41D H 0.3638 0.5661 0.5566 0.068 Uiso 0.488(3) 1 d PR A 2
H41E H 0.2402 0.5835 0.5200 0.068 Uiso 0.488(3) 1 d PR A 2
H41F H 0.3335 0.6112 0.4770 0.068 Uiso 0.488(3) 1 d PR A 2
C42 C 0.2098(3) 0.5051(2) 0.32953(19) 0.0217(7) Uani 0.512(3) 1 d PD A 1
H42A H 0.1434 0.4836 0.2845 0.033 Uiso 0.512(3) 1 d PR A 1
H42B H 0.2793 0.5201 0.3148 0.033 Uiso 0.512(3) 1 d PR A 1
H42C H 0.2039 0.5621 0.3544 0.033 Uiso 0.512(3) 1 d PR A 1
C42S C 0.1233(4) 0.5272(3) 0.3603(3) 0.0336(10) Uiso 0.488(3) 1 d PD A 2
H42D H 0.0643 0.5009 0.3126 0.050 Uiso 0.488(3) 1 d PR A 2
H42E H 0.1833 0.5770 0.3503 0.050 Uiso 0.488(3) 1 d PR A 2
H42F H 0.0898 0.5543 0.3934 0.050 Uiso 0.488(3) 1 d PR A 2
C43 C -0.22941(14) -0.00304(12) 0.26679(10) 0.0170(3) Uani 1 1 d . . .
C44 C -0.24067(14) -0.02646(11) 0.19131(10) 0.0164(3) Uani 1 1 d . . .
H44 H -0.3149 -0.0398 0.1559 0.020 Uiso 1 1 calc R . .
C45 C -0.18215(13) -0.07811(11) 0.09246(9) 0.0144(3) Uani 1 1 d . . .
C46 C -0.21297(14) -0.17743(11) 0.08277(9) 0.0158(3) Uani 1 1 d . . .
C47 C -0.23184(14) -0.22092(12) 0.01136(9) 0.0170(3) Uani 1 1 d . . .
C48 C -0.21865(15) -0.16502(13) -0.04719(10) 0.0215(3) Uani 1 1 d . . .
H48 H -0.2315 -0.1948 -0.0955 0.026 Uiso 1 1 calc R . .
C49 C -0.18724(18) -0.06688(14) -0.03675(10) 0.0262(4) Uani 1 1 d . . .
H49 H -0.1785 -0.0297 -0.0775 0.031 Uiso 1 1 calc R . .
C50 C -0.16865(16) -0.02307(12) 0.03351(10) 0.0224(4) Uani 1 1 d . . .
H50 H -0.1468 0.0444 0.0413 0.027 Uiso 1 1 calc R . .
C51 C -0.2223(2) -0.23677(13) 0.14802(11) 0.0293(4) Uani 1 1 d . . .
H51A H -0.2906 -0.2333 0.1606 0.035 Uiso 1 1 d R . .
H51B H -0.1549 -0.2125 0.1919 0.035 Uiso 1 1 d R . .
H51C H -0.2276 -0.3030 0.1339 0.035 Uiso 1 1 d R . .
C52 C -0.26212(19) -0.32749(13) -0.00124(12) 0.0289(4) Uani 1 1 d . . .
H52A H -0.3298 -0.3548 0.0138 0.035 Uiso 1 1 calc R . .
H52B H -0.1984 -0.3515 0.0290 0.035 Uiso 1 1 calc R . .
H52C H -0.2779 -0.3457 -0.0548 0.035 Uiso 1 1 calc R . .
C53 C -0.13120(8) -0.00177(6) 0.32595(5) 0.0177(3) Uani 1 1 d . . .
H53 H -0.1365 0.0029 0.3755 0.021 Uiso 1 1 calc R . .
C54 C 0.05141(8) -0.02635(6) 0.38600(5) 0.0183(3) Uani 1 1 d RD . .
C55 C 0.01438(8) -0.09459(6) 0.43130(5) 0.0198(7) Uani 0.524(3) 1 d PRDU B 3
C55S C 0.04526(8) -0.11528(6) 0.41564(5) 0.0193(8) Uiso 0.476(3) 1 d PRDU B 4
C56 C 0.09561(8) -0.11176(6) 0.49710(5) 0.0214(7) Uani 0.524(3) 1 d PRDU B 3
C56S C 0.13503(8) -0.12848(6) 0.47680(5) 0.0210(8) Uiso 0.476(3) 1 d PRDU B 4
C57 C 0.21967(8) -0.05991(6) 0.51003(5) 0.0379(5) Uani 1 1 d RD . .
H57 H 0.2790 -0.0788 0.5467 0.045 Uiso 1 1 d R . .
C58 C 0.24399(18) 0.01464(19) 0.46768(12) 0.0365(5) Uani 1 1 d D B .
H58 H 0.3190 0.0549 0.4808 0.044 Uiso 1 1 calc R . .
C59 C 0.15979(17) 0.03174(17) 0.40574(12) 0.0338(5) Uani 1 1 d D B .
H59 H 0.1773 0.0839 0.3769 0.041 Uiso 1 1 calc R . .
C60 C -0.1078(3) -0.1606(2) 0.4136(2) 0.0243(8) Uani 0.524(3) 1 d PDU B 3
H60A H -0.1096 -0.2054 0.4527 0.036 Uiso 0.524(3) 1 d PR B 3
H60B H -0.1293 -0.1960 0.3644 0.036 Uiso 0.524(3) 1 d PR B 3
H60C H -0.1614 -0.1221 0.4123 0.036 Uiso 0.524(3) 1 d PR B 3
C60S C -0.0574(4) -0.1946(3) 0.3811(3) 0.0358(11) Uiso 0.476(3) 1 d PDU B 4
H60D H -0.1100 -0.1723 0.3389 0.054 Uiso 0.476(3) 1 d PR B 4
H60E H -0.0950 -0.2162 0.4190 0.054 Uiso 0.476(3) 1 d PR B 4
H60F H -0.0348 -0.2474 0.3626 0.054 Uiso 0.476(3) 1 d PR B 4
C61 C 0.0616(4) -0.1825(3) 0.5520(2) 0.0279(9) Uani 0.524(3) 1 d PDU B 3
H61A H -0.0189 -0.2164 0.5306 0.042 Uiso 0.524(3) 1 d PR B 3
H61B H 0.0735 -0.1482 0.6002 0.042 Uiso 0.524(3) 1 d PR B 3
H61C H 0.1083 -0.2284 0.5603 0.042 Uiso 0.524(3) 1 d PR B 3
C61S C 0.1265(5) -0.2219(4) 0.5118(3) 0.0390(11) Uiso 0.476(3) 1 d PDU B 4
H61D H 0.0615 -0.2700 0.4791 0.058 Uiso 0.476(3) 1 d PR B 4
H61E H 0.1158 -0.2148 0.5612 0.058 Uiso 0.476(3) 1 d PR B 4
H61F H 0.1965 -0.2420 0.5181 0.058 Uiso 0.476(3) 1 d PR B 4
C62 C 0.40364(17) 0.84223(16) 0.03311(12) 0.0323(5) Uani 1 1 d . . .
C63 C 0.42049(18) 0.75151(17) 0.04448(13) 0.0365(5) Uani 1 1 d . . .
H63 H 0.4086 0.7214 0.0876 0.044 Uiso 1 1 calc R . .
C64 C 0.45410(19) 0.70442(18) -0.00560(14) 0.0397(5) Uani 1 1 d . . .
H64 H 0.4648 0.6425 0.0034 0.048 Uiso 1 1 calc R . .
C65 C 0.47224(19) 0.74681(19) -0.06875(13) 0.0411(6) Uani 1 1 d . . .
H65 H 0.4966 0.7150 -0.1028 0.049 Uiso 1 1 calc R . .
C66 C 0.4543(2) 0.83595(18) -0.08134(12) 0.0428(6) Uani 1 1 d . . .
H66 H 0.4657 0.8655 -0.1248 0.051 Uiso 1 1 calc R . .
C67 C 0.4201(2) 0.88276(16) -0.03158(12) 0.0387(5) Uani 1 1 d . . .
H67 H 0.4075 0.9439 -0.0417 0.046 Uiso 1 1 calc R . .
C68 C 0.3695(2) 0.89415(18) 0.08818(14) 0.0400(5) Uani 1 1 d . . .
H68A H 0.4243 0.8981 0.1386 0.048 Uiso 1 1 calc R . .
H68B H 0.2935 0.8598 0.0891 0.048 Uiso 1 1 calc R . .
H68C H 0.3681 0.9584 0.0728 0.048 Uiso 1 1 calc R . .
C69 C 0.0598(2) 0.63031(17) 0.41068(13) 0.0265(8) Uani 0.50 1 d PG C -1
C70 C -0.01779(19) 0.54433(19) 0.41006(13) 0.0326(9) Uani 0.50 1 d PG C -1
H70 H -0.0846 0.5236 0.3680 0.039 Uiso 0.50 1 calc PR C -1
C71 C 0.0023(2) 0.48877(16) 0.47097(16) 0.0393(10) Uani 0.50 1 d PG C -1
H71 H -0.0508 0.4300 0.4705 0.047 Uiso 0.50 1 calc PR C -1
C72 C 0.1000(3) 0.5192(2) 0.53250(13) 0.0391(10) Uani 0.50 1 d PG C -1
H72 H 0.1137 0.4812 0.5741 0.047 Uiso 0.50 1 calc PR C -1
C73 C 0.17761(19) 0.6051(2) 0.53312(13) 0.0371(10) Uani 0.50 1 d PG C -1
H73 H 0.2444 0.6259 0.5752 0.045 Uiso 0.50 1 calc PR C -1
C74 C 0.1575(2) 0.66072(17) 0.47221(15) 0.0356(10) Uani 0.50 1 d PG C -1
H74 H 0.2106 0.7195 0.4726 0.043 Uiso 0.50 1 calc PR C -1
C75 C 0.0390(4) 0.6896(3) 0.3428(3) 0.0356(9) Uani 0.50 1 d P C -1
H75A H -0.0337 0.7060 0.3343 0.043 Uiso 0.50 1 calc PR C -1
H75B H 0.0367 0.6529 0.2981 0.043 Uiso 0.50 1 calc PR C -1
H75C H 0.1007 0.7480 0.3526 0.043 Uiso 0.50 1 calc PR C -1
Cl1 Cl 0.22695(3) 0.34714(3) 0.19306(2) 0.01800(8) Uani 1 1 d . A .
Cl2 Cl 0.11692(3) -0.06844(3) 0.21048(2) 0.01975(8) Uani 1 1 d . A .
Fe1 Fe 0.066884(19) 0.266544(16) 0.208827(12) 0.01205(5) Uani 1 1 d . . .
Fe2 Fe 0.005615(19) 0.019531(16) 0.225444(12) 0.01179(5) Uani 1 1 d . . .
N1 N -0.06829(11) 0.29649(9) 0.13709(7) 0.0128(2) Uani 1 1 d . A .
N2 N 0.04371(12) 0.32548(10) 0.29627(8) 0.0155(3) Uani 1 1 d . A .
N3 N -0.15644(12) -0.03141(9) 0.16577(8) 0.0148(3) Uani 1 1 d . A .
N4 N -0.03133(12) -0.00635(10) 0.32088(7) 0.0147(3) Uani 1 1 d . A .
O1 O -0.29892(10) 0.16306(8) 0.27432(7) 0.0158(2) Uani 1 1 d . . .
O2 O 0.05044(10) 0.14295(8) 0.21664(7) 0.0178(2) Uani 1 1 d . A .

loop_
_atom_site_aniso_label
_atom_site_aniso_U_11
_atom_site_aniso_U_22
_atom_site_aniso_U_33
_atom_site_aniso_U_23
_atom_site_aniso_U_13
_atom_site_aniso_U_12
C1 0.0133(7) 0.0140(7) 0.0124(7) 0.0018(5) 0.0020(5) 0.0046(6)
C2 0.0107(7) 0.0201(8) 0.0129(7) 0.0012(6) 0.0026(6) 0.0037(6)
C3 0.0145(7) 0.0180(8) 0.0179(7) 0.0046(6) 0.0039(6) 0.0022(6)
C4 0.0142(7) 0.0154(7) 0.0188(8) 0.0036(6) 0.0024(6) 0.0042(6)
C5 0.0122(7) 0.0159(7) 0.0185(7) 0.0029(6) 0.0032(6) 0.0047(6)
C6 0.0112(7) 0.0151(7) 0.0138(7) 0.0028(5) 0.0026(5) 0.0042(6)
C7 0.0127(7) 0.0133(7) 0.0239(8) 0.0055(6) 0.0089(6) 0.0057(6)
C8 0.0117(7) 0.0152(7) 0.0120(7) 0.0013(5) 0.0021(5) 0.0057(5)
C9 0.0133(7) 0.0159(7) 0.0169(7) 0.0023(6) 0.0048(6) 0.0051(6)
C10 0.0163(8) 0.0145(7) 0.0214(8) 0.0006(6) 0.0040(6) 0.0046(6)
C11 0.0189(8) 0.0149(7) 0.0278(9) -0.0015(6) 0.0075(7) 0.0069(6)
C12 0.0141(7) 0.0176(8) 0.0215(8) -0.0032(6) 0.0055(6) 0.0058(6)
C13 0.0124(7) 0.0153(7) 0.0128(7) 0.0005(5) 0.0025(6) 0.0034(6)
C14 0.0176(8) 0.0130(7) 0.0299(9) 0.0053(6) 0.0031(7) 0.0041(6)
C15 0.0192(9) 0.0166(8) 0.0368(10) 0.0031(7) 0.0067(8) 0.0002(7)
C16 0.0389(12) 0.0223(9) 0.0332(11) 0.0081(8) -0.0032(9) 0.0110(8)
C17 0.0186(9) 0.0131(8) 0.0578(13) -0.0004(8) 0.0112(9) 0.0044(7)
C18 0.0515(13) 0.0171(8) 0.0386(11) 0.0049(7) 0.0340(10) 0.0100(8)
C19 0.0112(8) 0.0208(9) 0.0655(15) 0.0190(9) 0.0031(9) 0.0043(7)
C20 0.0193(8) 0.0131(7) 0.0266(9) 0.0043(6) 0.0053(7) 0.0054(6)
C21 0.0354(11) 0.0219(9) 0.0667(16) 0.0193(10) 0.0318(11) 0.0118(8)
C22 0.0346(11) 0.0224(9) 0.0312(10) 0.0073(8) -0.0047(9) -0.0053(8)
C23 0.0293(10) 0.0265(9) 0.0288(10) 0.0078(8) 0.0031(8) 0.0127(8)
C24 0.0113(7) 0.0165(7) 0.0180(7) 0.0028(6) 0.0056(6) 0.0027(6)
C25 0.0104(7) 0.0140(7) 0.0159(7) 0.0026(5) 0.0023(6) 0.0020(5)
C26 0.0102(7) 0.0145(7) 0.0130(7) 0.0025(5) 0.0018(5) 0.0014(5)
C27 0.0150(7) 0.0163(7) 0.0166(7) 0.0003(6) 0.0025(6) 0.0043(6)
C28 0.0176(8) 0.0252(9) 0.0183(8) -0.0049(6) 0.0045(6) 0.0025(7)
C29 0.0186(8) 0.0319(9) 0.0126(7) 0.0009(6) 0.0025(6) -0.0002(7)
C30 0.0167(8) 0.0232(8) 0.0171(8) 0.0071(6) 0.0011(6) 0.0005(6)
C31 0.0112(7) 0.0156(7) 0.0192(8) 0.0044(6) 0.0025(6) 0.0026(6)
C32 0.0303(10) 0.0336(10) 0.0247(9) 0.0152(8) 0.0012(8) 0.0063(8)
C33 0.0214(8) 0.0182(8) 0.0308(9) 0.0074(7) 0.0083(7) 0.0094(7)
C34 0.0151(7) 0.0218(8) 0.0141(7) 0.0030(6) 0.0052(6) 0.0061(6)
C35 0.0157(8) 0.0360(10) 0.0149(8) -0.0022(7) 0.0013(6) 0.0110(7)
C36 0.0244(19) 0.0248(18) 0.0261(19) 0.0053(14) -0.0051(15) 0.0028(14)
C37 0.030(2) 0.032(2) 0.028(2) 0.0128(16) -0.0053(16) 0.0097(17)
C38 0.0245(11) 0.0768(18) 0.0222(10) 0.0027(11) -0.0022(8) 0.0075(11)
C39 0.0175(17) 0.0294(19) 0.0305(19) -0.0066(15) 0.0086(14) 0.0027(14)
C40 0.0201(16) 0.0195(15) 0.0185(15) 0.0029(12) 0.0082(13) 0.0099(12)
C41 0.028(2) 0.038(2) 0.027(2) -0.0012(16) -0.0012(16) -0.0033(17)
C42 0.0268(18) 0.0202(16) 0.0187(16) 0.0011(12) 0.0072(13) 0.0066(13)
C43 0.0141(7) 0.0149(7) 0.0242(8) -0.0013(6) 0.0074(6) 0.0057(6)
C44 0.0140(7) 0.0128(7) 0.0220(8) 0.0007(6) 0.0034(6) 0.0055(6)
C45 0.0120(7) 0.0167(7) 0.0131(7) 0.0001(6) 0.0013(5) 0.0042(6)
C46 0.0161(7) 0.0143(7) 0.0158(7) 0.0018(6) 0.0038(6) 0.0031(6)
C47 0.0145(7) 0.0176(7) 0.0181(8) -0.0012(6) 0.0038(6) 0.0043(6)
C48 0.0208(8) 0.0290(9) 0.0151(8) 0.0004(6) 0.0032(6) 0.0106(7)
C49 0.0342(10) 0.0284(9) 0.0188(8) 0.0098(7) 0.0101(7) 0.0106(8)
C50 0.0293(9) 0.0151(7) 0.0234(9) 0.0056(6) 0.0096(7) 0.0047(7)
C51 0.0470(12) 0.0180(8) 0.0231(9) 0.0047(7) 0.0140(9) 0.0049(8)
C52 0.0362(11) 0.0193(9) 0.0289(10) -0.0061(7) 0.0097(8) 0.0032(8)
C53 0.0198(8) 0.0165(7) 0.0185(8) 0.0001(6) 0.0083(6) 0.0051(6)
C54 0.0245(8) 0.0190(8) 0.0128(7) 0.0005(6) 0.0030(6) 0.0115(7)
C55 0.0284(18) 0.0175(15) 0.0130(14) -0.0014(11) 0.0009(13) 0.0119(13)
C56 0.0295(18) 0.0182(15) 0.0161(15) 0.0015(12) 0.0036(13) 0.0101(13)
C57 0.0529(14) 0.0322(11) 0.0194(9) -0.0020(8) -0.0123(9) 0.0237(10)
C58 0.0219(10) 0.0639(15) 0.0245(10) 0.0104(10) 0.0028(8) 0.0183(10)
C59 0.0208(9) 0.0506(13) 0.0299(10) 0.0199(9) 0.0052(8) 0.0123(9)
C60 0.0247(18) 0.0207(16) 0.0227(17) 0.0095(13) 0.0019(13) 0.0039(13)
C61 0.035(2) 0.0260(18) 0.0202(17) 0.0097(13) 0.0028(15) 0.0113(15)
C62 0.0173(9) 0.0359(11) 0.0332(11) 0.0127(9) -0.0014(8) -0.0006(8)
C63 0.0244(10) 0.0449(13) 0.0404(12) 0.0238(10) 0.0085(9) 0.0114(9)
C64 0.0241(10) 0.0448(13) 0.0466(13) 0.0146(10) 0.0043(9) 0.0109(9)
C65 0.0221(10) 0.0537(14) 0.0320(11) -0.0008(10) -0.0031(8) -0.0041(10)
C66 0.0411(13) 0.0430(13) 0.0222(10) 0.0049(9) -0.0035(9) -0.0129(10)
C67 0.0386(12) 0.0300(10) 0.0268(10) 0.0097(8) -0.0061(9) -0.0086(9)
C68 0.0327(12) 0.0412(12) 0.0436(13) 0.0165(10) 0.0074(10) 0.0106(10)
C69 0.0224(18) 0.0306(19) 0.0286(19) -0.0047(15) 0.0104(15) 0.0074(15)
C70 0.029(2) 0.031(2) 0.033(2) -0.0056(17) 0.0049(17) 0.0046(17)
C71 0.041(3) 0.030(2) 0.042(2) 0.0007(19) 0.012(2) 0.0008(19)
C72 0.048(3) 0.049(3) 0.029(2) 0.0069(19) 0.015(2) 0.024(2)
C73 0.027(2) 0.058(3) 0.025(2) -0.0081(19) 0.0064(16) 0.011(2)
C74 0.026(2) 0.046(3) 0.033(2) -0.0067(19) 0.0141(17) -0.0003(18)
C75 0.035(2) 0.037(2) 0.038(2) 0.0029(18) 0.0143(19) 0.0126(19)
Cl1 0.01225(17) 0.01784(18) 0.02277(19) 0.00329(14) 0.00501(14) 0.00236(14)
Cl2 0.01883(19) 0.02178(19) 0.02152(19) -0.00208(15) 0.00539(15) 0.01157(15)
Fe1 0.01047(10) 0.01269(10) 0.01315(10) 0.00277(8) 0.00284(8) 0.00434(8)
Fe2 0.01197(10) 0.01174(10) 0.01257(10) 0.00089(8) 0.00336(8) 0.00524(8)
N1 0.0126(6) 0.0137(6) 0.0121(6) 0.0025(5) 0.0031(5) 0.0043(5)
N2 0.0139(6) 0.0185(6) 0.0141(6) 0.0021(5) 0.0024(5) 0.0064(5)
N3 0.0149(6) 0.0134(6) 0.0160(6) 0.0001(5) 0.0031(5) 0.0053(5)
N4 0.0159(6) 0.0159(6) 0.0133(6) 0.0025(5) 0.0034(5) 0.0072(5)
O1 0.0127(5) 0.0156(5) 0.0217(6) 0.0034(4) 0.0078(4) 0.0054(4)
O2 0.0183(6) 0.0147(5) 0.0199(6) 0.0044(4) 0.0044(5) 0.0055(4)

loop_
_atom_type_symbol
_atom_type_description
_atom_type_scat_dispersion_real
_atom_type_scat_dispersion_imag
_atom_type_scat_source
C C 0.0033 0.0016 'International Tables Vol C Tables 4.2.6.8 and 6.1.1.4'
H H 0.0000 0.0000 'International Tables Vol C Tables 4.2.6.8 and 6.1.1.4'
Cl Cl 0.1484 0.1585 'International Tables Vol C Tables 4.2.6.8 and 6.1.1.4'
Fe Fe 0.3463 0.8444 'International Tables Vol C Tables 4.2.6.8 and 6.1.1.4'
N N 0.0061 0.0033 'International Tables Vol C Tables 4.2.6.8 and 6.1.1.4'
O O 0.0106 0.0060 'International Tables Vol C Tables 4.2.6.8 and 6.1.1.4'

loop_
_geom_angle_atom_site_label_1
_geom_angle_atom_site_label_2
_geom_angle_atom_site_label_3
_geom_angle
_geom_angle_site_symmetry_1
_geom_angle_site_symmetry_3
_geom_angle_publ_flag
C6 C1 O1 123.65(14) . . ?
C6 C1 C2 121.66(15) . . ?
O1 C1 C2 114.68(14) . . ?
C3 C2 C1 118.51(15) . . ?
C3 C2 C24 120.31(14) . . ?
C1 C2 C24 121.17(15) . . ?
C2 C3 C4 122.30(15) . . ?
C2 C3 H3 118.8 . . ?
C4 C3 H3 118.8 . . ?
C5 C4 C3 117.07(15) . . ?
C5 C4 C14 123.12(15) . . ?
C3 C4 C14 119.79(15) . . ?
C4 C5 C6 122.70(15) . . ?
C4 C5 H5 118.7 . . ?
C6 C5 H5 118.7 . . ?
C1 C6 C5 117.76(14) . . ?
C1 C6 C7 122.08(14) . . ?
C5 C6 C7 120.16(14) . . ?
C8 C7 C6 109.92(13) . . ?
C8 C7 C19 108.85(14) . . ?
C6 C7 C19 109.66(14) . . ?
C8 C7 C18 109.44(14) . . ?
C6 C7 C18 108.97(14) . . ?
C19 C7 C18 109.99(17) . . ?
C13 C8 C9 117.81(14) . . ?
C13 C8 C7 122.48(14) . . ?
C9 C8 C7 119.70(14) . . ?
C10 C9 C8 123.04(15) . . ?
C10 C9 H9 118.5 . . ?
C8 C9 H9 118.5 . . ?
C9 C10 C11 116.95(15) . . ?
C9 C10 C20 122.34(15) . . ?
C11 C10 C20 120.67(15) . . ?
C12 C11 C10 122.59(15) . . ?
C12 C11 H11 118.7 . . ?
C10 C11 H11 118.7 . . ?
C11 C12 C13 118.12(15) . . ?
C11 C12 C43 119.94(15) . . ?
C13 C12 C43 121.94(15) . . ?
O1 C13 C8 123.15(14) . . ?
O1 C13 C12 115.36(14) . . ?
C8 C13 C12 121.48(15) . . ?
C17 C14 C4 112.09(14) . . ?
C17 C14 C16 108.78(17) . . ?
C4 C14 C16 108.54(15) . . ?
C17 C14 C15 107.64(16) . . ?
C4 C14 C15 110.39(15) . . ?
C16 C14 C15 109.35(15) . . ?
C14 C15 H15A 109.5 . . ?
C14 C15 H15B 109.5 . . ?
H15A C15 H15B 109.5 . . ?
C14 C15 H15C 109.5 . . ?
H15A C15 H15C 109.5 . . ?
H15B C15 H15C 109.5 . . ?
C14 C16 H16A 109.5 . . ?
C14 C16 H16B 109.5 . . ?
H16A C16 H16B 109.5 . . ?
C14 C16 H16C 109.5 . . ?
H16A C16 H16C 109.5 . . ?
H16B C16 H16C 109.5 . . ?
C14 C17 H17A 109.5 . . ?
C14 C17 H17B 109.5 . . ?
H17A C17 H17B 109.5 . . ?
C14 C17 H17C 109.5 . . ?
H17A C17 H17C 109.5 . . ?
H17B C17 H17C 109.5 . . ?
C7 C18 H18A 109.5 . . ?
C7 C18 H18B 109.5 . . ?
H18A C18 H18B 109.5 . . ?
C7 C18 H18C 109.5 . . ?
H18A C18 H18C 109.5 . . ?
H18B C18 H18C 109.5 . . ?
C7 C19 H19A 109.5 . . ?
C7 C19 H19B 109.5 . . ?
H19A C19 H19B 109.5 . . ?
C7 C19 H19C 109.5 . . ?
H19A C19 H19C 109.5 . . ?
H19B C19 H19C 109.5 . . ?
C23 C20 C22 109.25(16) . . ?
C23 C20 C10 110.60(15) . . ?
C22 C20 C10 108.74(15) . . ?
C23 C20 C21 107.73(16) . . ?
C22 C20 C21 108.40(18) . . ?
C10 C20 C21 112.07(15) . . ?
C20 C21 H21A 109.5 . . ?
C20 C21 H21B 109.5 . . ?
H21A C21 H21B 109.5 . . ?
C20 C21 H21C 109.5 . . ?
H21A C21 H21C 109.5 . . ?
H21B C21 H21C 109.5 . . ?
C20 C22 H22A 109.5 . . ?
C20 C22 H22B 109.5 . . ?
H22A C22 H22B 109.5 . . ?
C20 C22 H22C 109.5 . . ?
H22A C22 H22C 109.5 . . ?
H22B C22 H22C 109.5 . . ?
C20 C23 H23A 109.5 . . ?
C20 C23 H23B 109.5 . . ?
H23A C23 H23B 109.5 . . ?
C20 C23 H23C 109.5 . . ?
H23A C23 H23C 109.5 . . ?
H23B C23 H23C 109.5 . . ?
C34 C24 C25 124.55(14) . . ?
C34 C24 C2 116.42(13) . . ?
C25 C24 C2 118.49(14) . . ?
N1 C25 C24 125.55(14) . . ?
N1 C25 H25 117.2 . . ?
C24 C25 H25 117.2 . . ?
C27 C26 C31 120.76(15) . . ?
C27 C26 N1 116.75(14) . . ?
C31 C26 N1 122.41(14) . . ?
C28 C27 C26 120.57(16) . . ?
C28 C27 H27 119.7 . . ?
C26 C27 H27 119.7 . . ?
C27 C28 C29 119.24(17) . . ?
C27 C28 H28 120.4 . . ?
C29 C28 H28 120.4 . . ?
C28 C29 C30 121.23(16) . . ?
C28 C29 H29 119.4 . . ?
C30 C29 H29 119.4 . . ?
C29 C30 C31 120.10(16) . . ?
C29 C30 C32 119.82(17) . . ?
C31 C30 C32 120.07(17) . . ?
C26 C31 C30 117.91(16) . . ?
C26 C31 C33 122.54(15) . . ?
C30 C31 C33 119.45(15) . . ?
C30 C32 H32A 109.5 . . ?
C30 C32 H32B 109.5 . . ?
H32A C32 H32B 109.5 . . ?
C30 C32 H32C 109.5 . . ?
H32A C32 H32C 109.5 . . ?
H32B C32 H32C 109.5 . . ?
C31 C33 H33A 109.5 . . ?
C31 C33 H33B 109.5 . . ?
H33A C33 H33B 109.5 . . ?
C31 C33 H33C 109.5 . . ?
H33A C33 H33C 109.5 . . ?
H33B C33 H33C 109.5 . . ?
N2 C34 C24 126.38(12) . . ?
N2 C34 H34 116.8 . . ?
C24 C34 H34 116.8 . . ?
C40 C35 C36 120.79(8) . . ?
C40 C35 N2 123.61(12) . . ?
C36 C35 N2 115.37(7) . . ?
C36S C35 C40S 121.32(17) . . ?
C36 C35 C40S 120.08(7) . . ?
N2 C35 C40S 116.99(11) . . ?
C35 C36 C37 121.13(14) . . ?
C35 C36 H36 119.3 . . ?
C37 C36 H36 119.5 . . ?
C37S C36S H36S 118.7 . . ?
C36 C37 C38 115.2(2) . . ?
C36 C37 H37 122.4 . . ?
C38 C37 H37 122.4 . . ?
C36S C37S H37S 118.0 . . ?
H37 C37S H37S 54.7 . . ?
C39 C38 C37 120.88(13) . . ?
C39 C38 H38 119.5 . . ?
C37 C38 H38 119.6 . . ?
C40 C39 C38 118.2 . . ?
C40 C39 C41 126.6 . . ?
C38 C39 C41 115.1 . . ?
C40S C39S C41S 119.2(2) . . ?
C35 C40 C39 123.21(8) . . ?
C35 C40 C42 119.95(17) . . ?
C39 C40 C42 116.84(15) . . ?
C39S C40S C35 114.51(7) . . ?
C39S C40S C42S 122.16(18) . . ?
C39 C41 H41A 109.5 . . ?
C39 C41 H41B 109.5 . . ?
H41A C41 H41B 109.5 . . ?
C39 C41 H41C 109.5 . . ?
H41A C41 H41C 109.5 . . ?
H41B C41 H41C 109.5 . . ?
C39S C41S H41D 109.5 . . ?
C39S C41S H41E 109.5 . . ?
H41D C41S H41E 109.5 . . ?
C39S C41S H41F 109.5 . . ?
H41D C41S H41F 109.5 . . ?
H41E C41S H41F 109.5 . . ?
C40 C42 H42A 109.5 . . ?
C40 C42 H42B 109.5 . . ?
H42A C42 H42B 109.5 . . ?
C40 C42 H42C 109.5 . . ?
H42A C42 H42C 109.5 . . ?
H42B C42 H42C 109.5 . . ?
C40S C42S H42D 109.5 . . ?
H42C C42S H42D 114.3 . . ?
C40S C42S H42E 109.4 . . ?
H42D C42S H42E 109.5 . . ?
C40S C42S H42F 109.5 . . ?
H42D C42S H42F 109.5 . . ?
H42E C42S H42F 109.5 . . ?
C53 C43 C44 122.59(14) . . ?
C53 C43 C12 117.88(14) . . ?
C44 C43 C12 117.99(15) . . ?
N3 C44 C43 125.12(15) . . ?
N3 C44 H44 117.4 . . ?
C43 C44 H44 117.4 . . ?
C50 C45 C46 121.31(15) . . ?
C50 C45 N3 118.73(15) . . ?
C46 C45 N3 119.83(14) . . ?
C45 C46 C47 118.46(15) . . ?
C45 C46 C51 120.98(15) . . ?
C47 C46 C51 120.53(15) . . ?
C48 C47 C46 119.62(15) . . ?
C48 C47 C52 120.00(16) . . ?
C46 C47 C52 120.35(15) . . ?
C49 C48 C47 121.38(16) . . ?
C49 C48 H48 119.3 . . ?
C47 C48 H48 119.3 . . ?
C48 C49 C50 119.53(16) . . ?
C48 C49 H49 120.2 . . ?
C50 C49 H49 120.2 . . ?
C49 C50 C45 119.69(16) . . ?
C49 C50 H50 120.2 . . ?
C45 C50 H50 120.2 . . ?
C46 C51 H51A 109.5 . . ?
C46 C51 H51B 109.5 . . ?
H51A C51 H51B 109.5 . . ?
C46 C51 H51C 109.5 . . ?
H51A C51 H51C 109.5 . . ?
H51B C51 H51C 109.5 . . ?
C47 C52 H52A 109.5 . . ?
C47 C52 H52B 109.5 . . ?
H52A C52 H52B 109.5 . . ?
C47 C52 H52C 109.5 . . ?
H52A C52 H52C 109.5 . . ?
H52B C52 H52C 109.5 . . ?
N4 C53 C43 127.28(11) . . ?
N4 C53 H53 116.4 . . ?
C43 C53 H53 116.4 . . ?
C59 C54 C55 123.33(9) . . ?
C59 C54 C55S 113.54(10) . . ?
C59 C54 N4 117.83(12) . . ?
C55 C54 N4 118.23(7) . . ?
C55S C54 N4 124.81(7) . . ?
C54 C55 C56 118.1 . . ?
C54 C55 C60 126.03(13) . . ?
C56 C55 C60 115.66(13) . . ?
C54 C55S C56S 120.0 . . ?
C54 C55S C60S 118.9(2) . . ?
C56S C55S C60S 121.1(2) . . ?
C55 C56 C57 117.4 . . ?
C55 C56 C61 121.67(15) . . ?
C57 C56 C61 120.87(15) . . ?
C57 C56S C55S 121.7 . . ?
C57 C56S C61S 117.3(2) . . ?
C55S C56S C61S 120.4(2) . . ?
C56S C57 C58 116.06(10) . . ?
C58 C57 C56 118.54(10) . . ?
C58 C57 H57 120.7 . . ?
C56 C57 H57 120.7 . . ?
C57 C58 C59 120.5(2) . . ?
C57 C58 H58 119.8 . . ?
C59 C58 H58 119.8 . . ?
C54 C59 C58 120.27(19) . . ?
C54 C59 H59 119.9 . . ?
C58 C59 H59 119.9 . . ?
C55 C60 H60A 109.5 . . ?
C55 C60 H60B 109.4 . . ?
H60A C60 H60B 109.5 . . ?
C55 C60 H60C 109.5 . . ?
H60A C60 H60C 109.5 . . ?
H60B C60 H60C 109.5 . . ?
C55S C60S H60D 109.4 . . ?
C55S C60S H60E 109.5 . . ?
H60D C60S H60E 109.5 . . ?
C55S C60S H60F 109.5 . . ?
H60D C60S H60F 109.5 . . ?
H60E C60S H60F 109.5 . . ?
C56 C61 H61A 109.4 . . ?
C56 C61 H61B 109.5 . . ?
H61A C61 H61B 109.5 . . ?
C56 C61 H61C 109.5 . . ?
H61A C61 H61C 109.5 . . ?
H61B C61 H61C 109.5 . . ?
C56S C61S H61D 109.5 . . ?
H61C C61S H61D 100.0 . . ?
C56S C61S H61E 109.4 . . ?
H61D C61S H61E 109.5 . . ?
C56S C61S H61F 109.5 . . ?
H61C C61S H61F 108.3 . . ?
H61D C61S H61F 109.5 . . ?
H61E C61S H61F 109.5 . . ?
C67 C62 C63 117.2(2) . . ?
C67 C62 C68 121.3(2) . . ?
C63 C62 C68 121.5(2) . . ?
C64 C63 C62 121.5(2) . . ?
C64 C63 H63 119.3 . . ?
C62 C63 H63 119.3 . . ?
C63 C64 C65 120.4(2) . . ?
C63 C64 H64 119.8 . . ?
C65 C64 H64 119.8 . . ?
C66 C65 C64 118.8(3) . . ?
C66 C65 H65 120.6 . . ?
C64 C65 H65 120.6 . . ?
C65 C66 C67 120.8(2) . . ?
C65 C66 H66 119.6 . . ?
C67 C66 H66 119.6 . . ?
C66 C67 C62 121.3(2) . . ?
C66 C67 H67 119.3 . . ?
C62 C67 H67 119.3 . . ?
C62 C68 H68A 109.5 . . ?
C62 C68 H68B 109.5 . . ?
H68A C68 H68B 109.5 . . ?
C62 C68 H68C 109.5 . . ?
H68A C68 H68C 109.5 . . ?
H68B C68 H68C 109.5 . . ?
C70 C69 C74 120.0 . . ?
C70 C69 C75 119.8(2) . . ?
C74 C69 C75 120.2(2) . . ?
C71 C70 C69 120.0 . . ?
C71 C70 H70 120.0 . . ?
C69 C70 H70 120.0 . . ?
C70 C71 C72 120.0 . . ?
C70 C71 H71 120.0 . . ?
C72 C71 H71 120.0 . . ?
C71 C72 C73 120.0 . . ?
C71 C72 H72 120.0 . . ?
C73 C72 H72 120.0 . . ?
C74 C73 C72 120.0 . . ?
C74 C73 H73 120.0 . . ?
C72 C73 H73 120.0 . . ?
C73 C74 C69 120.0 . . ?
C73 C74 H74 120.0 . . ?
C69 C74 H74 120.0 . . ?
C69 C75 H75A 109.5 . . ?
C69 C75 H75B 109.5 . . ?
H75A C75 H75B 109.5 . . ?
C69 C75 H75C 109.5 . . ?
H75A C75 H75C 109.5 . . ?
H75B C75 H75C 109.5 . . ?
O2 Fe1 N2 110.31(6) . . ?
O2 Fe1 N1 112.79(6) . . ?
N2 Fe1 N1 92.59(6) . . ?
O2 Fe1 Cl1 116.44(4) . . ?
N2 Fe1 Cl1 109.56(4) . . ?
N1 Fe1 Cl1 112.57(4) . . ?
O2 Fe2 N3 110.57(6) . . ?
O2 Fe2 N4 111.81(6) . . ?
N3 Fe2 N4 90.73(6) . . ?
O2 Fe2 Cl2 116.90(4) . . ?
N3 Fe2 Cl2 113.79(4) . . ?
N4 Fe2 Cl2 110.10(4) . . ?
C25 N1 C26 118.83(13) . . ?
C25 N1 Fe1 121.03(11) . . ?
C26 N1 Fe1 119.78(10) . . ?
C34 N2 C35 118.01(13) . . ?
C34 N2 Fe1 120.94(10) . . ?
C35 N2 Fe1 119.66(9) . . ?
C44 N3 C45 119.03(14) . . ?
C44 N3 Fe2 122.87(11) . . ?
C45 N3 Fe2 118.08(10) . . ?
C53 N4 C54 119.05(12) . . ?
C53 N4 Fe2 120.45(9) . . ?
C54 N4 Fe2 120.45(9) . . ?
C13 O1 C1 118.24(12) . . ?
Fe1 O2 Fe2 168.04(8) . . ?

loop_
_geom_bond_atom_site_label_1
_geom_bond_atom_site_label_2
_geom_bond_distance
_geom_bond_site_symmetry_2
_geom_bond_publ_flag
C1 C6 1.382(2) . ?
C1 O1 1.3818(19) . ?
C1 C2 1.399(2) . ?
C2 C3 1.383(2) . ?
C2 C24 1.495(2) . ?
C3 C4 1.400(2) . ?
C3 H3 0.9500 . ?
C4 C5 1.388(2) . ?
C4 C14 1.529(2) . ?
C5 C6 1.405(2) . ?
C5 H5 0.9500 . ?
C6 C7 1.526(2) . ?
C7 C8 1.521(2) . ?
C7 C19 1.535(2) . ?
C7 C18 1.541(3) . ?
C8 C13 1.389(2) . ?
C8 C9 1.397(2) . ?
C9 C10 1.387(2) . ?
C9 H9 0.9500 . ?
C10 C11 1.398(2) . ?
C10 C20 1.530(2) . ?
C11 C12 1.387(2) . ?
C11 H11 0.9500 . ?
C12 C13 1.404(2) . ?
C12 C43 1.498(2) . ?
C13 O1 1.3750(19) . ?
C14 C17 1.527(3) . ?
C14 C16 1.538(3) . ?
C14 C15 1.538(2) . ?
C15 H15A 0.9800 . ?
C15 H15B 0.9800 . ?
C15 H15C 0.9800 . ?
C16 H16A 0.9800 . ?
C16 H16B 0.9800 . ?
C16 H16C 0.9800 . ?
C17 H17A 0.9800 . ?
C17 H17B 0.9800 . ?
C17 H17C 0.9800 . ?
C18 H18A 0.9800 . ?
C18 H18B 0.9800 . ?
C18 H18C 0.9800 . ?
C19 H19A 0.9800 . ?
C19 H19B 0.9800 . ?
C19 H19C 0.9800 . ?
C20 C23 1.526(2) . ?
C20 C22 1.530(3) . ?
C20 C21 1.532(3) . ?
C21 H21A 0.9800 . ?
C21 H21B 0.9800 . ?
C21 H21C 0.9800 . ?
C22 H22A 0.9800 . ?
C22 H22B 0.9800 . ?
C22 H22C 0.9800 . ?
C23 H23A 0.9800 . ?
C23 H23B 0.9800 . ?
C23 H23C 0.9800 . ?
C24 C34 1.3948(19) . ?
C24 C25 1.399(2) . ?
C25 N1 1.328(2) . ?
C25 H25 0.9500 . ?
C26 C27 1.393(2) . ?
C26 C31 1.405(2) . ?
C26 N1 1.428(2) . ?
C27 C28 1.380(2) . ?
C27 H27 0.9500 . ?
C28 C29 1.385(3) . ?
C28 H28 0.9500 . ?
C29 C30 1.389(3) . ?
C29 H29 0.9500 . ?
C30 C31 1.409(2) . ?
C30 C32 1.508(3) . ?
C31 C33 1.505(2) . ?
C32 H32A 0.9800 . ?
C32 H32B 0.9800 . ?
C32 H32C 0.9800 . ?
C33 H33A 0.9800 . ?
C33 H33B 0.9800 . ?
C33 H33C 0.9800 . ?
C34 N2 1.3179(18) . ?
C34 H34 0.9500 . ?
C35 C36S 1.300(3) . ?
C35 C40 1.3116(18) . ?
C35 C36 1.3900 . ?
C35 N2 1.4344(17) . ?
C35 C40S 1.4955(19) . ?
C36 C37 1.411(3) . ?
C36 H36 0.9500 . ?
C36S C37S 1.364(3) . ?
C36S H36S 0.9500 . ?
C37 C38 1.455(3) . ?
C37 H37 0.9500 . ?
C37S H37S 0.9500 . ?
C38 C39 1.3900 . ?
C38 H38 0.9500 . ?
C39 C40 1.3737 . ?
C39 C41 1.4612 . ?
C39S C40S 1.4149 . ?
C39S C41S 1.530(5) . ?
C40 C42 1.512(4) . ?
C40S C42S 1.517(5) . ?
C41 H41A 0.9800 . ?
C41 H41B 0.9800 . ?
C41 H41C 0.9800 . ?
C41S H41D 0.9800 . ?
C41S H41E 0.9800 . ?
C41S H41F 0.9800 . ?
C42 H42A 0.9800 . ?
C42 H42B 0.9800 . ?
C42 H42C 0.9800 . ?
C42S H42D 0.9800 . ?
C42S H42E 0.9800 . ?
C42S H42F 0.9800 . ?
C43 C53 1.3927(19) . ?
C43 C44 1.404(2) . ?
C44 N3 1.316(2) . ?
C44 H44 0.9500 . ?
C45 C50 1.387(2) . ?
C45 C46 1.398(2) . ?
C45 N3 1.435(2) . ?
C46 C47 1.401(2) . ?
C46 C51 1.508(2) . ?
C47 C48 1.387(2) . ?
C47 C52 1.503(2) . ?
C48 C49 1.382(3) . ?
C48 H48 0.9500 . ?
C49 C50 1.385(3) . ?
C49 H49 0.9500 . ?
C50 H50 0.9500 . ?
C51 H51A 0.9800 . ?
C51 H51B 0.9800 . ?
C51 H51C 0.9800 . ?
C52 H52A 0.9800 . ?
C52 H52B 0.9800 . ?
C52 H52C 0.9800 . ?
C53 N4 1.3226(17) . ?
C53 H53 0.9500 . ?
C54 C59 1.372(2) . ?
C54 C55 1.3900 . ?
C54 C55S 1.3999 . ?
C54 N4 1.4308(16) . ?
C55 C56 1.4137 . ?
C55 C60 1.555(4) . ?
C55S C56S 1.4021 . ?
C55S C60S 1.488(5) . ?
C56 C57 1.5223 . ?
C56 C61 1.531(4) . ?
C56S C61S 1.502(5) . ?
C57 C58 1.370(3) . ?
C57 H57 0.9500 . ?
C58 C59 1.389(3) . ?
C58 H58 0.9500 . ?
C59 H59 0.9500 . ?
C60 H60A 0.9800 . ?
C60 H60B 0.9800 . ?
C60 H60C 0.9800 . ?
C60S H60D 0.9800 . ?
C60S H60E 0.9800 . ?
C60S H60F 0.9800 . ?
C61 H61A 0.9800 . ?
C61 H61B 0.9800 . ?
C61 H61C 0.9800 . ?
C61S H61D 0.9800 . ?
C61S H61E 0.9800 . ?
C61S H61F 0.9800 . ?
C62 C67 1.392(3) . ?
C62 C63 1.393(3) . ?
C62 C68 1.499(4) . ?
C63 C64 1.382(4) . ?
C63 H63 0.9500 . ?
C64 C65 1.383(3) . ?
C64 H64 0.9500 . ?
C65 C66 1.378(4) . ?
C65 H65 0.9500 . ?
C66 C67 1.380(4) . ?
C66 H66 0.9500 . ?
C67 H67 0.9500 . ?
C68 H68A 0.9800 . ?
C68 H68B 0.9800 . ?
C68 H68C 0.9800 . ?
C69 C70 1.3900 . ?
C69 C74 1.3900 . ?
C69 C75 1.523(5) . ?
C70 C71 1.3900 . ?
C70 H70 0.9500 . ?
C71 C72 1.3900 . ?
C71 H71 0.9500 . ?
C72 C73 1.3900 . ?
C72 H72 0.9500 . ?
C73 C74 1.3900 . ?
C73 H73 0.9500 . ?
C74 H74 0.9500 . ?
C75 H75A 0.9800 . ?
C75 H75B 0.9800 . ?
C75 H75C 0.9800 . ?
Cl1 Fe1 2.1957(4) . ?
Cl2 Fe2 2.2034(4) . ?
Fe1 O2 1.7690(12) . ?
Fe1 N2 1.9739(14) . ?
Fe1 N1 1.9805(13) . ?
Fe2 O2 1.7692(12) . ?
Fe2 N3 1.9804(14) . ?
Fe2 N4 1.9871(14) . ?

loop_
_geom_torsion_atom_site_label_1
_geom_torsion_atom_site_label_2
_geom_torsion_atom_site_label_3
_geom_torsion_atom_site_label_4
_geom_torsion
_geom_torsion_site_symmetry_1
_geom_torsion_site_symmetry_2
_geom_torsion_site_symmetry_3
_geom_torsion_site_symmetry_4
_geom_torsion_publ_flag
C6 C1 C2 C3 -0.3(2) . . . . ?
O1 C1 C2 C3 178.81(14) . . . . ?
C6 C1 C2 C24 178.16(14) . . . . ?
O1 C1 C2 C24 -2.7(2) . . . . ?
C1 C2 C3 C4 0.7(2) . . . . ?
C24 C2 C3 C4 -177.74(15) . . . . ?
C2 C3 C4 C5 -0.6(2) . . . . ?
C2 C3 C4 C14 -178.92(16) . . . . ?
C3 C4 C5 C6 0.0(2) . . . . ?
C14 C4 C5 C6 178.29(16) . . . . ?
O1 C1 C6 C5 -179.26(14) . . . . ?
C2 C1 C6 C5 -0.2(2) . . . . ?
O1 C1 C6 C7 1.5(2) . . . . ?
C2 C1 C6 C7 -179.50(14) . . . . ?
C4 C5 C6 C1 0.4(2) . . . . ?
C4 C5 C6 C7 179.66(15) . . . . ?
C1 C6 C7 C8 -5.5(2) . . . . ?
C5 C6 C7 C8 175.27(14) . . . . ?
C1 C6 C7 C19 -125.11(18) . . . . ?
C5 C6 C7 C19 55.6(2) . . . . ?
C1 C6 C7 C18 114.45(17) . . . . ?
C5 C6 C7 C18 -64.8(2) . . . . ?
C6 C7 C8 C13 3.8(2) . . . . ?
C19 C7 C8 C13 123.91(17) . . . . ?
C18 C7 C8 C13 -115.85(17) . . . . ?
C6 C7 C8 C9 -176.22(14) . . . . ?
C19 C7 C8 C9 -56.1(2) . . . . ?
C18 C7 C8 C9 64.14(19) . . . . ?
C13 C8 C9 C10 -0.5(2) . . . . ?
C7 C8 C9 C10 179.53(15) . . . . ?
C8 C9 C10 C11 -0.4(2) . . . . ?
C8 C9 C10 C20 -178.11(15) . . . . ?
C9 C10 C11 C12 0.9(3) . . . . ?
C20 C10 C11 C12 178.68(16) . . . . ?
C10 C11 C12 C13 -0.6(3) . . . . ?
C10 C11 C12 C43 178.66(16) . . . . ?
C9 C8 C13 O1 -177.87(14) . . . . ?
C7 C8 C13 O1 2.1(2) . . . . ?
C9 C8 C13 C12 0.9(2) . . . . ?
C7 C8 C13 C12 -179.15(15) . . . . ?
C11 C12 C13 O1 178.45(15) . . . . ?
C43 C12 C13 O1 -0.7(2) . . . . ?
C11 C12 C13 C8 -0.4(2) . . . . ?
C43 C12 C13 C8 -179.56(15) . . . . ?
C5 C4 C14 C17 13.3(2) . . . . ?
C3 C4 C14 C17 -168.49(16) . . . . ?
C5 C4 C14 C16 -106.9(2) . . . . ?
C3 C4 C14 C16 71.3(2) . . . . ?
C5 C4 C14 C15 133.28(18) . . . . ?
C3 C4 C14 C15 -48.5(2) . . . . ?
C9 C10 C20 C23 -135.26(18) . . . . ?
C11 C10 C20 C23 47.1(2) . . . . ?
C9 C10 C20 C22 104.8(2) . . . . ?
C11 C10 C20 C22 -72.9(2) . . . . ?
C9 C10 C20 C21 -15.0(2) . . . . ?
C11 C10 C20 C21 167.30(18) . . . . ?
C3 C2 C24 C34 93.60(18) . . . . ?
C1 C2 C24 C34 -84.84(19) . . . . ?
C3 C2 C24 C25 -78.3(2) . . . . ?
C1 C2 C24 C25 103.24(18) . . . . ?
C34 C24 C25 N1 6.5(3) . . . . ?
C2 C24 C25 N1 177.73(15) . . . . ?
C31 C26 C27 C28 -3.9(2) . . . . ?
N1 C26 C27 C28 179.14(15) . . . . ?
C26 C27 C28 C29 0.3(3) . . . . ?
C27 C28 C29 C30 2.2(3) . . . . ?
C28 C29 C30 C31 -1.3(3) . . . . ?
C28 C29 C30 C32 178.09(17) . . . . ?
C27 C26 C31 C30 4.7(2) . . . . ?
N1 C26 C31 C30 -178.44(14) . . . . ?
C27 C26 C31 C33 -171.72(15) . . . . ?
N1 C26 C31 C33 5.1(2) . . . . ?
C29 C30 C31 C26 -2.2(2) . . . . ?
C32 C30 C31 C26 178.45(16) . . . . ?
C29 C30 C31 C33 174.37(16) . . . . ?
C32 C30 C31 C33 -5.0(2) . . . . ?
C25 C24 C34 N2 -6.4(2) . . . . ?
C2 C24 C34 N2 -177.77(14) . . . . ?
C36S C35 C36 C37 68.5(2) . . . . ?
C40 C35 C36 C37 2.37(18) . . . . ?
N2 C35 C36 C37 177.0(2) . . . . ?
C40S C35 C36 C37 -34.25(18) . . . . ?
C40 C35 C36S C37S 40.8(3) . . . . ?
C36 C35 C36S C37S -85.6(3) . . . . ?
N2 C35 C36S C37S -176.3(2) . . . . ?
C40S C35 C36S C37S 13.3(4) . . . . ?
C35 C36 C37 C38 2.6(3) . . . . ?
C35 C36S C37S C38 -5.7(4) . . . . ?
C36S C37S C38 C39 -34.98(18) . . . . ?
C36S C37S C38 C37 91.3(3) . . . . ?
C36S C37S C38 C39S -3.81(18) . . . . ?
C36 C37 C38 C37S -73.8(3) . . . . ?
C36 C37 C38 C39 -8.3(3) . . . . ?
C36 C37 C38 C39S 28.6(3) . . . . ?
C37S C38 C39 C40 38.7 . . . . ?
C37 C38 C39 C40 8.94(17) . . . . ?
C39S C38 C39 C40 -83.9 . . . . ?
C37S C38 C39 C41 -146.0 . . . . ?
C37 C38 C39 C41 -175.70(17) . . . . ?
C39S C38 C39 C41 91.5 . . . . ?
C37S C38 C39S C40S 5.4 . . . . ?
C39 C38 C39S C40S 74.8 . . . . ?
C37 C38 C39S C40S -30.80(16) . . . . ?
C37S C38 C39S C41S -177.2(3) . . . . ?
C39 C38 C39S C41S -107.8(3) . . . . ?
C37 C38 C39S C41S 146.6(3) . . . . ?
C36S C35 C40 C39 -34.54(19) . . . . ?
C36 C35 C40 C39 -1.97(11) . . . . ?
N2 C35 C40 C39 -176.12(9) . . . . ?
C40S C35 C40 C39 96.31(6) . . . . ?
C36S C35 C40 C42 145.9(2) . . . . ?
C36 C35 C40 C42 178.50(17) . . . . ?
N2 C35 C40 C42 4.4(3) . . . . ?
C40S C35 C40 C42 -83.22(19) . . . . ?
C38 C39 C40 C35 -3.72(10) . . . . ?
C41 C39 C40 C35 -178.47(10) . . . . ?
C38 C39 C40 C42 175.82(17) . . . . ?
C41 C39 C40 C42 1.07(17) . . . . ?
C41S C39S C40S C35 -176.1(3) . . . . ?
C38 C39S C40S C35 1.49(8) . . . . ?
C41S C39S C40S C42S 2.7(3) . . . . ?
C38 C39S C40S C42S -179.7(2) . . . . ?
C36S C35 C40S C39S -10.5(2) . . . . ?
C40 C35 C40S C39S -70.29(6) . . . . ?
C36 C35 C40S C39S 30.46(7) . . . . ?
N2 C35 C40S C39S 178.74(8) . . . . ?
C36S C35 C40S C42S 170.7(3) . . . . ?
C40 C35 C40S C42S 110.9(2) . . . . ?
C36 C35 C40S C42S -148.3(2) . . . . ?
N2 C35 C40S C42S 0.0(3) . . . . ?
C11 C12 C43 C53 -80.3(2) . . . . ?
C13 C12 C43 C53 98.86(19) . . . . ?
C11 C12 C43 C44 85.9(2) . . . . ?
C13 C12 C43 C44 -94.9(2) . . . . ?
C53 C43 C44 N3 -13.9(3) . . . . ?
C12 C43 C44 N3 -179.46(15) . . . . ?
C50 C45 C46 C47 -0.9(2) . . . . ?
N3 C45 C46 C47 -176.75(14) . . . . ?
C50 C45 C46 C51 177.22(18) . . . . ?
N3 C45 C46 C51 1.4(2) . . . . ?
C45 C46 C47 C48 0.6(2) . . . . ?
C51 C46 C47 C48 -177.60(17) . . . . ?
C45 C46 C47 C52 178.38(16) . . . . ?
C51 C46 C47 C52 0.2(3) . . . . ?
C46 C47 C48 C49 0.0(3) . . . . ?
C52 C47 C48 C49 -177.87(18) . . . . ?
C47 C48 C49 C50 -0.1(3) . . . . ?
C48 C49 C50 C45 -0.2(3) . . . . ?
C46 C45 C50 C49 0.8(3) . . . . ?
N3 C45 C50 C49 176.64(17) . . . . ?
C44 C43 C53 N4 11.6(2) . . . . ?
C12 C43 C53 N4 177.20(13) . . . . ?
C59 C54 C55 C56 -6.91(13) . . . . ?
C55S C54 C55 C56 70.6 . . . . ?
N4 C54 C55 C56 -177.72(7) . . . . ?
C59 C54 C55 C60 178.1(2) . . . . ?
C55S C54 C55 C60 -104.40(19) . . . . ?
N4 C54 C55 C60 7.32(19) . . . . ?
C59 C54 C55S C56S 18.36(12) . . . . ?
C55 C54 C55S C56S -98.8 . . . . ?
N4 C54 C55S C56S 175.73(8) . . . . ?
C59 C54 C55S C60S -161.5(3) . . . . ?
C55 C54 C55S C60S 81.3(2) . . . . ?
N4 C54 C55S C60S -4.2(2) . . . . ?
C54 C55 C56 C57 -5.0 . . . . ?
C60 C55 C56 C57 170.51(17) . . . . ?
C54 C55 C56 C61 177.37(18) . . . . ?
C60 C55 C56 C61 -7.2(2) . . . . ?
C54 C55S C56S C57 4.9 . . . . ?
C60S C55S C56S C57 -175.3(2) . . . . ?
C54 C55S C56S C61S 176.5(2) . . . . ?
C60S C55S C56S C61S -3.6(3) . . . . ?
C55S C56S C57 C58 -26.05(12) . . . . ?
C61S C56S C57 C58 162.0(3) . . . . ?
C55S C56S C57 C56 76.6 . . . . ?
C61S C56S C57 C56 -95.3(2) . . . . ?
C55 C56 C57 C56S -80.0 . . . . ?
C61 C56 C57 C56S 97.64(18) . . . . ?
C55 C56 C57 C58 13.90(12) . . . . ?
C61 C56 C57 C58 -168.4(2) . . . . ?
C56S C57 C58 C59 24.2(3) . . . . ?
C56 C57 C58 C59 -11.2(3) . . . . ?
C55 C54 C59 C58 10.2(3) . . . . ?
C55S C54 C59 C58 -19.8(3) . . . . ?
N4 C54 C59 C58 -178.90(19) . . . . ?
C57 C58 C59 C54 -0.5(3) . . . . ?
C67 C62 C63 C64 1.1(3) . . . . ?
C68 C62 C63 C64 -178.8(2) . . . . ?
C62 C63 C64 C65 0.2(3) . . . . ?
C63 C64 C65 C66 -1.1(3) . . . . ?
C64 C65 C66 C67 0.7(3) . . . . ?
C65 C66 C67 C62 0.6(3) . . . . ?
C63 C62 C67 C66 -1.5(3) . . . . ?
C68 C62 C67 C66 178.4(2) . . . . ?
C74 C69 C70 C71 0.0 . . . . ?
C75 C69 C70 C71 178.3(3) . . . . ?
C69 C70 C71 C72 0.0 . . . . ?
C70 C71 C72 C73 0.0 . . . . ?
C71 C72 C73 C74 0.0 . . . . ?
C72 C73 C74 C69 0.0 . . . . ?
C70 C69 C74 C73 0.0 . . . . ?
C75 C69 C74 C73 -178.3(3) . . . . ?
C24 C25 N1 C26 -170.24(15) . . . . ?
C24 C25 N1 Fe1 16.6(2) . . . . ?
C27 C26 N1 C25 -134.33(15) . . . . ?
C31 C26 N1 C25 48.7(2) . . . . ?
C27 C26 N1 Fe1 38.91(18) . . . . ?
C31 C26 N1 Fe1 -138.02(13) . . . . ?
O2 Fe1 N1 C25 84.35(13) . . . . ?
N2 Fe1 N1 C25 -28.98(13) . . . . ?
Cl1 Fe1 N1 C25 -141.42(11) . . . . ?
O2 Fe1 N1 C26 -88.74(12) . . . . ?
N2 Fe1 N1 C26 157.93(11) . . . . ?
Cl1 Fe1 N1 C26 45.49(12) . . . . ?
C24 C34 N2 C35 176.58(10) . . . . ?
C24 C34 N2 Fe1 -16.9(2) . . . . ?
C36S C35 N2 C34 118.4(2) . . . . ?
C40 C35 N2 C34 -106.65(16) . . . . ?
C36 C35 N2 C34 78.91(14) . . . . ?
C40S C35 N2 C34 -70.86(18) . . . . ?
C36S C35 N2 Fe1 -48.3(2) . . . . ?
C40 C35 N2 Fe1 86.69(16) . . . . ?
C36 C35 N2 Fe1 -87.75(9) . . . . ?
C40S C35 N2 Fe1 122.49(11) . . . . ?
O2 Fe1 N2 C34 -86.39(12) . . . . ?
N1 Fe1 N2 C34 29.09(12) . . . . ?
Cl1 Fe1 N2 C34 144.16(10) . . . . ?
O2 Fe1 N2 C35 79.86(12) . . . . ?
N1 Fe1 N2 C35 -164.66(11) . . . . ?
Cl1 Fe1 N2 C35 -49.59(11) . . . . ?
C43 C44 N3 C45 164.82(15) . . . . ?
C43 C44 N3 Fe2 -13.3(2) . . . . ?
C50 C45 N3 C44 106.57(19) . . . . ?
C46 C45 N3 C44 -77.5(2) . . . . ?
C50 C45 N3 Fe2 -75.26(18) . . . . ?
C46 C45 N3 Fe2 100.67(15) . . . . ?
O2 Fe2 N3 C44 -83.52(14) . . . . ?
N4 Fe2 N3 C44 30.17(13) . . . . ?
Cl2 Fe2 N3 C44 142.57(12) . . . . ?
O2 Fe2 N3 C45 98.38(12) . . . . ?
N4 Fe2 N3 C45 -147.93(12) . . . . ?
Cl2 Fe2 N3 C45 -35.52(12) . . . . ?
C43 C53 N4 C54 -165.53(10) . . . . ?
C43 C53 N4 Fe2 17.01(18) . . . . ?
C59 C54 N4 C53 -130.73(15) . . . . ?
C55 C54 N4 C53 40.60(14) . . . . ?
C55S C54 N4 C53 72.78(14) . . . . ?
C59 C54 N4 Fe2 46.73(17) . . . . ?
C55 C54 N4 Fe2 -141.94(6) . . . . ?
C55S C54 N4 Fe2 -109.76(8) . . . . ?
O2 Fe2 N4 C53 81.22(11) . . . . ?
N3 Fe2 N4 C53 -31.34(11) . . . . ?
Cl2 Fe2 N4 C53 -147.07(9) . . . . ?
O2 Fe2 N4 C54 -96.20(10) . . . . ?
N3 Fe2 N4 C54 151.24(10) . . . . ?
Cl2 Fe2 N4 C54 35.51(11) . . . . ?
C8 C13 O1 C1 -6.7(2) . . . . ?
C12 C13 O1 C1 174.48(14) . . . . ?
C6 C1 O1 C13 4.9(2) . . . . ?
C2 C1 O1 C13 -174.17(13) . . . . ?
N2 Fe1 O2 Fe2 57.1(4) . . . . ?
N1 Fe1 O2 Fe2 -44.9(4) . . . . ?
Cl1 Fe1 O2 Fe2 -177.3(4) . . . . ?
N3 Fe2 O2 Fe1 39.5(4) . . . . ?
N4 Fe2 O2 Fe1 -60.0(4) . . . . ?
Cl2 Fe2 O2 Fe1 171.8(4) . . . . ?
